data_7128179
loop_
_publ_author_name
'Poynder, Tiffany B.'
'Chamorro Oru\'e, Analia I'
'Tania, ?'
'Sharp-Bucknall, Lachlan'
'Flynn, Matthew T.'
'Wilson, David J. D.'
'Athukorala Arachchige, Kasun S.'
'Clegg, Jack K.'
'Dutton, Jason L.'

_publ_section_title
;
 On the activation of PhICl<sub>2</sub> with pyridine.
;
_journal_issue 40
_journal_name_full 'Chemical communications (Cambridge, England)'
_journal_page_first 4970
_journal_page_last 4973
_journal_paper_doi 10.1039/d1cc01567b
_journal_volume 57
_journal_year 2021
_chemical_formula_moiety 'C6 H5 Cl2 I'
_chemical_formula_sum 'C6 H5 Cl2 I'
_chemical_formula_weight 274.908
_space_group_crystal_system monoclinic
_space_group_IT_number 14
_space_group_name_Hall '-P 2yn'
_space_group_name_H-M_alt 'P 1 21/n 1'
_atom_sites_solution_hydrogens difmap
_atom_sites_solution_primary direct
_atom_sites_solution_secondary difmap
_audit_creation_method 'MoPro v18                '
_audit_update_record
;
2021-03-18 deposited with the CCDC.	2021-04-15 downloaded from the CCDC.
;
_cell_angle_alpha 90.
_cell_angle_beta 101.8700
_cell_angle_gamma 90.
_cell_formula_units_Z 4
_cell_length_a 12.0910(2)
_cell_length_b 5.3579
_cell_length_c 12.4240
_cell_measurement_reflns_used 62344
_cell_measurement_temperature 100(2)
_cell_measurement_theta_max 55.6770
_cell_measurement_theta_min 3.2690
_cell_volume 787.646(13)
_computing_cell_refinement 'CrysAlisPro 1.171.40.67a (Rigaku OD, 2019)'
_computing_data_collection 'CrysAlisPro 1.171.40.67a (Rigaku OD, 2019)'
_computing_data_reduction 'CrysAlisPro 1.171.40.67a (Rigaku OD, 2019)'
_computing_molecular_graphics 'MoPro (J. Appl. Cryst. 2005, 38, 38-54)'
_computing_structure_refinement 'MoPro (J. Appl. Cryst. 2005, 38, 38-54)'
_computing_structure_solution 'SHELXT 2018/2 (Sheldrick, 2018)'
_diffrn_ambient_temperature 100(2))
_diffrn_measured_fraction_theta_full 0.978
_diffrn_measured_fraction_theta_max 0.781
_diffrn_measurement_device 'four-circle diffractometer'
_diffrn_measurement_device_type 'XtaLAB Synergy, Dualflex, Pilatus 300K'
_diffrn_measurement_method '\w scans'
_diffrn_radiation_monochromator mirror
_diffrn_radiation_type AgK\a
_diffrn_radiation_wavelength 0.56086
_diffrn_reflns_av_R_equivalents 0.0387
_diffrn_reflns_av_sigmaI/netI 0.02829
_diffrn_reflns_limit_h_max 30
_diffrn_reflns_limit_h_min -31
_diffrn_reflns_limit_k_max 14
_diffrn_reflns_limit_k_min 0
_diffrn_reflns_limit_l_max 32
_diffrn_reflns_limit_l_min 0
_diffrn_reflns_number 112634
_diffrn_reflns_theta_full 19.87
_diffrn_reflns_theta_max 47.57
_diffrn_reflns_theta_min 2.64
_diffrn_source 'micro-focus sealed X-ray tube'
_diffrn_source_type 'PhotonJet (Ag) X-ray Source'
_exptl_absorpt_correction_T_max 1.000
_exptl_absorpt_correction_T_min 0.152
_exptl_absorpt_correction_type gaussian
_exptl_absorpt_process_details
;
CrysAlisPro 1.171.40.67a (Rigaku Oxford Diffraction, 2019)
Numerical absorption correction based on gaussian integration over
			a multifaceted crystal model
Empirical absorption correction using spherical harmonics,
 implemented in SCALE3 ABSPACK scaling algorithm.
;
_exptl_crystal_colour yellow
_exptl_crystal_density_diffrn 2.318
_exptl_crystal_density_method 'not measured'
_exptl_crystal_description needle
_exptl_crystal_F_000 1024
_exptl_crystal_size_max 0.15
_exptl_crystal_size_mid 0.12
_exptl_crystal_size_min 0.04
_refine_ls_extinction_method none
_refine_ls_goodness_of_fit_ref 1.008
_refine_ls_hydrogen_treatment constr
_refine_ls_matrix_type full
_refine_ls_number_parameters 301
_refine_ls_number_reflns 11758
_refine_ls_number_restraints 76
_refine_ls_restrained_S_all 26.304
_refine_ls_R_factor_all 0.0130
_refine_ls_R_factor_gt 0.0130
_refine_ls_shift/su_max 0.000
_refine_ls_shift/su_mean 0.000
_refine_ls_structure_factor_coef Fsqd
_refine_ls_weighting_details 'calc w =1/[0.5237*\s^2^(Fo^2^)]'
_refine_ls_weighting_scheme calc
_refine_ls_wR_factor_gt 0.0267
_refine_ls_wR_factor_ref 0.0267
_reflns_number_gt 11758
_reflns_number_total 11758
_reflns_threshold_expression >2.0sigma(I)
_cod_data_source_file d1cc01567b2.cif
_cod_data_source_block PhICl2_MM
_cod_depositor_comments 'Adding full bibliography for 7128176--7128179.cif.'
_cod_database_code 7128179

loop_
_symmetry_equiv_pos_as_xyz
'x, y, z'
'-x+1/2, y+1/2, -z+1/2'
'-x, -y, -z'
'x-1/2, -y-1/2, z-1/2'

loop_
_atom_site_type_symbol
_atom_site_label
_atom_site_fract_x
_atom_site_fract_y
_atom_site_fract_z
_atom_site_U_iso_or_equiv
_atom_site_adp_type
_atom_site_occupancy
_atom_site_calc_flag
_atom_site_refinement_flags_posn
_atom_site_refinement_flags_adp
_atom_site_disorder_assembly
_atom_site_disorder_group
I I1 0.248682(4) 0.323909(8) 0.399586(4) 0.009649(3) Uani 1 d . . . .
Cl Cl2 0.377304(19) -0.01917(4) 0.364106(17) 0.013765(12) Uani 1 d . . . .
Cl Cl1 0.12348(2) 0.65664(4) 0.446074(19) 0.015531(14) Uani 1 d . . . .
C C2 0.40528(3) 0.51284(7) 0.60304(3) 0.01260(4) Uani 1 d . . . .
H H2 0.42425 0.65575 0.54790 0.03306 Uiso 1 d R U . .
C C1 0.33059(3) 0.31981(7) 0.56566(3) 0.01028(4) Uani 1 d . . . .
C C3 0.45626(4) 0.51510(8) 0.71449(3) 0.01394(5) Uani 1 d . . . .
H H3 0.51457 0.66375 0.74630 0.03368 Uiso 1 d R U . .
C C4 0.43219(4) 0.32863(8) 0.78428(3) 0.01355(5) Uani 1 d . . . .
H H4 0.47074 0.33345 0.87102 0.03636 Uiso 1 d R U . .
C C5 0.35722(4) 0.13665(8) 0.74398(3) 0.01433(5) Uani 1 d . . . .
H H5 0.33924 -0.00828 0.79867 0.03796 Uiso 1 d R U . .
C C6 0.30488(4) 0.13009(8) 0.63286(3) 0.01289(4) Uani 1 d . . . .
H H6 0.24325 -0.01225 0.60098 0.02058 Uiso 1 d R U . .

loop_
_atom_site_aniso_label
_atom_site_aniso_U_11
_atom_site_aniso_U_22
_atom_site_aniso_U_33
_atom_site_aniso_U_12
_atom_site_aniso_U_13
_atom_site_aniso_U_23
I1 0.010979(7) 0.009541(7) 0.007715(6) -0.000775(5) 0.000264(4) 0.000058(5)
Cl2 0.01611(3) 0.01329(3) 0.01199(3) 0.00113(2) 0.00310(2) -0.00086(2)
Cl1 0.01559(3) 0.01588(3) 0.01388(3) 0.00350(3) 0.00014(3) -0.00129(2)
C2 0.01460(12) 0.01197(11) 0.01030(10) -0.00316(10) 0.00040(9) 0.00050(9)
C1 0.01153(10) 0.01002(10) 0.00877(9) -0.00107(9) 0.00092(8) 0.00039(8)
C3 0.01473(13) 0.01504(12) 0.01078(11) -0.00326(11) -0.00031(9) -0.00086(10)
C4 0.01422(12) 0.01640(13) 0.00927(11) 0.00057(12) 0.00066(9) 0.00065(10)
C5 0.01791(14) 0.01442(12) 0.01046(11) -0.00100(11) 0.00247(10) 0.00279(9)
C6 0.01579(13) 0.01180(10) 0.01078(11) -0.00280(10) 0.00200(9) 0.00123(9)

loop_
_atom_type_symbol
_atom_type_description
_atom_type_scat_dispersion_real
_atom_type_scat_dispersion_imag
_atom_type_scat_source
C C 0.0015 0.0010 'Clementi & Roetti 1974. Atomic Data & Nuclear Data Tables. 14, 177'
H H 0.0000 0.0000 'Clementi & Roetti 1974. Atomic Data & Nuclear Data Tables. 14, 177'
Cl Cl 0.1017 0.0999 'Clementi & Roetti 1974. Atomic Data & Nuclear Data Tables. 14, 177'
I I -0.8550 1.2074 'Clementi & Roetti 1974. Atomic Data & Nuclear Data Tables. 14, 177'

loop_
_geom_angle_atom_site_label_1
_geom_angle_atom_site_label_2
_geom_angle_atom_site_label_3
_geom_angle
_geom_angle_site_symmetry_1
_geom_angle_site_symmetry_2
_geom_angle_site_symmetry_3
_geom_angle_publ_flag
Cl1 I1 Cl2 176.696(7) . . . ?
Cl1 I1 C1 88.039(12) . . . ?
Cl2 I1 C1 88.900(11) . . . ?
C1 C2 C3 117.55(3) . . . ?
C1 C2 H2 121.53(3) . . . ?
C3 C2 H2 120.92(3) . . . ?
I1 C1 C2 117.66(2) . . . ?
I1 C1 C6 118.67(2) . . . ?
C2 C1 C6 123.64(3) . . . ?
C4 C3 C2 120.37(3) . . . ?
C4 C3 H3 120.28(3) . . . ?
C2 C3 H3 119.35(3) . . . ?
C3 C4 C5 120.63(4) . . . ?
C3 C4 H4 120.02(3) . . . ?
C5 C4 H4 119.33(3) . . . ?
C4 C5 C6 120.18(4) . . . ?
C4 C5 H5 120.22(3) . . . ?
C6 C5 H5 119.60(3) . . . ?
C1 C6 C5 117.62(3) . . . ?
C1 C6 H6 121.15(3) . . . ?
C5 C6 H6 121.16(3) . . . ?

loop_
_geom_bond_atom_site_label_1
_geom_bond_atom_site_label_2
_geom_bond_distance
_geom_bond_site_symmetry_2
_geom_bond_publ_flag
I1 Cl1 2.4825(2) . ?
I1 Cl2 2.5047(2) . ?
I1 C1 2.0971(4) . ?
C2 C1 1.3886(5) . ?
C2 C3 1.3951(6) . ?
C2 H2 1.08293 . ?
C1 C6 1.3905(5) . ?
C3 C4 1.3923(6) . ?
C3 H3 1.08305 . ?
C4 C5 1.3942(6) . ?
C4 H4 1.08290 . ?
C5 C6 1.3959(6) . ?
C5 H5 1.08292 . ?
C6 H6 1.08276 . ?

loop_
_geom_hbond_atom_site_label_D
_geom_hbond_atom_site_label_H
_geom_hbond_atom_site_label_A
_geom_hbond_distance_DH
_geom_hbond_distance_HA
_geom_hbond_distance_DA
_geom_hbond_angle_DHA
_geom_hbond_site_symmetry_A
? ? ? ? ? ? ? ?

loop_
_geom_torsion_atom_site_label_1
_geom_torsion_atom_site_label_2
_geom_torsion_atom_site_label_3
_geom_torsion_atom_site_label_4
_geom_torsion_site_symmetry_1
_geom_torsion_site_symmetry_2
_geom_torsion_site_symmetry_3
_geom_torsion_site_symmetry_4
_geom_torsion
_geom_torsion_publ_flag
I1 C1 C2 C3 . . . . 177.52(5) ?
I1 C1 C2 H2 . . . . -3.12 ?
I1 C1 C6 C5 . . . . -177.60(5) ?
I1 C1 C6 H6 . . . . -0.66 ?
Cl2 I1 C1 C2 . . . . 105.04(4) ?
Cl2 I1 C1 C6 . . . . -76.95(4) ?
Cl1 I1 C1 C2 . . . . -76.21(4) ?
Cl1 I1 C1 C6 . . . . 101.80(4) ?
C2 C1 C6 C5 . . . . 0.28(6) ?
C2 C1 C6 H6 . . . . 177.22 ?
C2 C3 C4 C5 . . . . 0.21(7) ?
C2 C3 C4 H4 . . . . -178.77 ?
H2 C2 C1 C6 . . . . 178.98 ?
H2 C2 C3 C4 . . . . -179.23 ?
H2 C2 C3 H3 . . . . 0.98 ?
C1 C2 C3 C4 . . . . 0.13(6) ?
C1 C2 C3 H3 . . . . -179.66 ?
C1 C6 C5 C4 . . . . 0.07(6) ?
C1 C6 C5 H5 . . . . -179.92 ?
C3 C4 C5 C6 . . . . -0.31(7) ?
C3 C4 C5 H5 . . . . 179.68 ?
C3 C2 C1 C6 . . . . -0.38(7) ?
H3 C3 C4 C5 . . . . 180.00 ?
H3 C3 C4 H4 . . . . 1.02 ?
C4 C5 C6 H6 . . . . -176.87 ?
H4 C4 C5 C6 . . . . 178.67 ?
H4 C4 C5 H5 . . . . -1.33 ?
H5 C5 C6 H6 . . . . 3.14 ?
